data_1519039
loop_
_publ_author_name
'Perricone, A.'
'Slougui, A.'
'Perrin, A.'

_publ_section_title
;
 Rhenium octahedral clusters: the systems Re-S-Br and M-Re-S-Br (M = Na,
 K, Rb, Cs)
;
_journal_name_full 'Solid State Sciences'
_journal_page_first 657
_journal_page_last 666
_journal_volume 1
_journal_year 1999
_chemical_formula_sum 'Br8 Re6 S5'
_chemical_formula_weight 1916.8
_space_group_IT_number 2
_symmetry_cell_setting triclinic
_symmetry_Int_Tables_number 2
_symmetry_space_group_name_Hall '-P 1'
_symmetry_space_group_name_H-M 'P -1'
_cell_angle_alpha 96.25(2)
_cell_angle_beta 99.24(2)
_cell_angle_gamma 116.55(1)
_cell_formula_units_Z 1
_cell_length_a 9.047(2)
_cell_length_b 9.228(3)
_cell_length_c 13.574(5)
_cell_volume 979.4(6)
_diffrn_ambient_temperature 293
_diffrn_radiation_probe x-ray
_diffrn_radiation_type MoK\a
_diffrn_radiation_wavelength 0.71073
_exptl_absorpt_coefficient_mu 53.431
_exptl_crystal_density_diffrn 6.472
_exptl_crystal_F_000 1614
_refine_ls_number_reflns 2558
_refine_ls_R_factor_gt 0.051
_refine_ls_wR_factor_gt 0.056
_cod_data_source_file SSS-1999-1-657-666-2.cif
_cod_data_source_block Re6S5Br8
_cod_database_code 1519039

loop_
_symmetry_equiv_pos_site_id
_symmetry_equiv_pos_as_xyz
1 x,y,z
2 -x,-y,-z

loop_
_atom_site_label
_atom_site_type_symbol
_atom_site_thermal_displace_type
_atom_site_fract_x
_atom_site_fract_y
_atom_site_fract_z
_atom_site_occupancy
_atom_site_U_iso_or_equiv
_atom_site_calc_flag
_atom_site_refinement_flags
_atom_site_disorder_assembly
_atom_site_disorder_group
Re1 Re Uiso 0.1840(2) 0.1161(2) 0.44660(10) 1.000 0.0177(4) . . . .
Re2 Re Uiso 0.0471(2) 0.1925(2) 0.58470(10) 1.000 0.0161(4) . . . .
Re3 Re Uiso 0.1372(2) 0.9636(2) 0.59940(10) 1.000 0.0170(4) . . . .
Re4 Re Uiso 0.0998(2) 0.7286(2) 0.02060(10) 1.000 0.0136(4) . . . .
Re5 Re Uiso -0.0548(2) 0.5096(2) 0.12450(10) 1.000 0.0128(4) . . . .
Re6 Re Uiso 0.2032(2) 0.5123(2) 0.06220(10) 1.000 0.0137(4) . . . .
Br Br Uiso 0.1303(4) 0.4777(4) 0.6975(3) 1.000 0.0204(10) . . . .
Br1 Br Uiso 0.4737(5) 0.5212(5) 0.1431(3) 1.000 0.0291(13) . . . .
Br2 Br Uiso 0.2354(5) 0.0360(4) 0.0539(4) 1.000 0.0304(13) . . . .
Br3 Br Uiso 0.3269(5) 0.9271(5) 0.7373(4) 1.000 0.0342(13) . . . .
Br4 Br Uiso 0.4337(6) 0.2747(6) 0.3760(4) 1.000 0.0431(13) . . . .
Br5 Br Uiso 0.3519(5) 0.7263(5) 0.9566(4) 0.650 0.0190(13) . . . .
Br6 Br Uiso 0.2646(7) 0.8847(7) 0.4616(5) 0.480 0.0304(13) . . . .
Br7 Br Uiso 0.0937(8) 0.3332(8) 0.4370(6) 0.350 0.036(3) . . . .
Br8 Br Uiso 0.0455(8) 0.3042(8) 0.1584(5) 0.350 0.028(3) . . . .
Br9 Br Uiso 0.2393(7) 0.7394(7) 0.1997(5) 0.340 0.0279(13) . . . .
Br10 Br Uiso -0.0050(10) 0.0337(9) 0.7205(6) 0.090 0.023(3) . . . .
Br11 Br Uiso 0.3567(7) 0.2652(7) 0.6224(5) 0.460 0.0253(13) . . . .
Br12 Br Uiso 0.1480(10) 0.2960(10) 0.9255(7) 0.110 0.020(3) . . . .
S2 S Uiso 0.2646(7) 0.8847(7) 0.4616(5) 0.520 0.0304(13) . . . .
S3 S Uiso 0.0937(8) 0.3332(8) 0.4370(6) 0.650 0.036(3) . . . .
S4 S Uiso 0.0455(8) 0.3042(8) 0.1584(5) 0.650 0.028(3) . . . .
S5 S Uiso 0.2393(7) 0.7394(7) 0.1997(5) 0.660 0.0279(13) . . . .
S6 S Uiso -0.0050(10) 0.0337(9) 0.7205(6) 0.910 0.023(3) . . . .
S7 S Uiso 0.3567(7) 0.2652(7) 0.6224(5) 0.540 0.0253(13) . . . .
S8 S Uiso 0.1480(10) 0.2960(10) 0.9255(7) 0.890 0.020(3) . . . .
S1 S Uiso 0.3519(5) 0.7263(5) 0.9566(4) 0.350 0.0190(13) . . . .

loop_
_atom_type_symbol
_atom_type_description
_atom_type_scat_dispersion_real
_atom_type_scat_dispersion_imag
_atom_type_scat_source
Br Br -0.2901 2.4595 ' International Tables Vol C Tables 4.2.6.8 and 6.1.1.4'
Re Re -1.0185 7.2310 ' International Tables Vol C Tables 4.2.6.8 and 6.1.1.4'
S S 0.1246 0.1234 ' International Tables Vol C Tables 4.2.6.8 and 6.1.1.4'

loop_
_geom_angle_atom_site_label_1
_geom_angle_atom_site_label_2
_geom_angle_atom_site_label_3
_geom_angle
_geom_angle_site_symmetry_1
_geom_angle_site_symmetry_2
_geom_angle_site_symmetry_3
_geom_angle_publ_flag
Re2 Re1 Br4 134.64(14) . . . yes
Re2 Re1 Br7 58.67(19) . . . yes
Re2 Re1 Br11 59.21(17) . . . yes
Re2 Re1 S3 58.67(19) . . . yes
Re2 Re1 S7 59.21(17) . . . yes
Re2 Re1 Re3 59.66(7) . . 1_545 yes
Re2 Re1 Br6 118.62(16) . . 1_545 yes
Re2 Re1 Re2 89.78(8) . . 2_556 yes
Re2 Re1 Br10 118.4(2) . . 2_556 yes
Re2 Re1 Re3 60.24(7) . . 2_566 yes
Br4 Re1 Br7 91.2(2) . . . yes
Br4 Re1 Br11 90.2(2) . . . yes
Br4 Re1 S3 91.2(2) . . . yes
Br4 Re1 S7 90.2(2) . . . yes
Re3 Re1 Br4 134.88(16) 1_545 . . yes
Br4 Re1 Br6 91.9(2) . . 1_545 yes
Re2 Re1 Br4 135.58(14) 2_556 . . yes
Br4 Re1 Br10 92.5(2) . . 2_556 yes
Re3 Re1 Br4 135.11(15) 2_566 . . yes
Re3 Re1 Br7 118.3(2) 1_545 . . yes
Re2 Re1 Br7 119.2(2) 2_556 . . yes
Re3 Re1 Br7 59.38(18) 2_566 . . yes
Re3 Re1 Br11 59.64(15) 1_545 . . yes
Re2 Re1 Br11 119.70(15) 2_556 . . yes
Re3 Re1 Br11 119.45(18) 2_566 . . yes
Re3 Re1 S3 118.3(2) 1_545 . . yes
Re2 Re1 S3 119.2(2) 2_556 . . yes
Re3 Re1 S3 59.38(18) 2_566 . . yes
Re3 Re1 S7 59.64(15) 1_545 . . yes
Re2 Re1 S7 119.70(15) 2_556 . . yes
Re3 Re1 S7 119.45(18) 2_566 . . yes
Re3 Re1 Br6 58.97(16) 1_545 . 1_545 yes
Re2 Re1 Re3 60.06(6) 2_556 . 1_545 yes
Re3 Re1 Br10 118.4(2) 1_545 . 2_556 yes
Re3 Re1 Re3 90.01(8) 1_545 . 2_566 yes
Re2 Re1 Br6 58.55(16) 2_556 . 1_545 yes
Re3 Re1 Br6 118.35(17) 2_566 . 1_545 yes
Re2 Re1 Br10 58.39(19) 2_556 . 2_556 yes
Re2 Re1 Re3 59.80(7) 2_556 . 2_566 yes
Re3 Re1 Br10 58.1(2) 2_566 . 2_556 yes
Re1 Re2 Br 130.72(12) . . . yes
Re1 Re2 Br7 58.31(19) . . . yes
Re1 Re2 Br10 118.1(2) . . . yes
Re1 Re2 Br11 58.11(16) . . . yes
Re1 Re2 S3 58.31(19) . . . yes
Re1 Re2 S6 118.1(2) . . . yes
Re1 Re2 S7 58.11(16) . . . yes
Re1 Re2 Re3 60.40(7) . . 1_545 yes
Re1 Re2 Re1 90.22(7) . . 2_556 yes
Re1 Re2 Re3 59.88(7) . . 2_566 yes
Re1 Re2 Br6 119.31(16) . . 2_566 yes
Br Re2 Br7 87.99(19) . . . yes
Br Re2 Br10 96.6(2) . . . yes
Br Re2 Br11 88.89(18) . . . yes
Br Re2 S3 87.99(19) . . . yes
Br Re2 S6 96.6(2) . . . yes
Br Re2 S7 88.89(18) . . . yes
Re3 Re2 Br 135.27(11) 1_545 . . yes
Re1 Re2 Br 139.05(12) 2_556 . . yes
Re3 Re2 Br 134.20(12) 2_566 . . yes
Br Re2 Br6 92.91(18) . . 2_566 yes
Re3 Re2 Br7 118.71(19) 1_545 . . yes
Re1 Re2 Br7 119.29(18) 2_556 . . yes
Re3 Re2 Br7 59.14(18) 2_566 . . yes
Re3 Re2 Br10 57.8(2) 1_545 . . yes
Re1 Re2 Br10 56.84(19) 2_556 . . yes
Re3 Re2 Br10 117.0(2) 2_566 . . yes
Re3 Re2 Br11 59.55(15) 1_545 . . yes
Re1 Re2 Br11 119.58(16) 2_556 . . yes
Re3 Re2 Br11 117.98(17) 2_566 . . yes
Re3 Re2 S3 118.71(19) 1_545 . . yes
Re1 Re2 S3 119.29(18) 2_556 . . yes
Re3 Re2 S3 59.14(18) 2_566 . . yes
Re3 Re2 S6 57.8(2) 1_545 . . yes
Re1 Re2 S6 56.84(19) 2_556 . . yes
Re3 Re2 S6 117.0(2) 2_566 . . yes
Re3 Re2 S7 59.55(15) 1_545 . . yes
Re1 Re2 S7 119.58(16) 2_556 . . yes
Re3 Re2 S7 117.98(17) 2_566 . . yes
Re1 Re2 Re3 60.07(7) 2_556 . 1_545 yes
Re3 Re2 Re3 90.23(7) 1_545 . 2_566 yes
Re3 Re2 Br6 119.96(16) 1_545 . 2_566 yes
Re1 Re2 Re3 60.17(6) 2_556 . 2_566 yes
Re1 Re2 Br6 59.89(15) 2_556 . 2_566 yes
Re3 Re2 Br6 59.44(16) 2_566 . 2_566 yes
Br3 Re3 Br6 92.7(2) . . . yes
Br3 Re3 S2 92.7(2) . . . yes
Re1 Re3 Br3 134.54(14) 1_565 . . yes
Re2 Re3 Br3 132.52(13) 1_565 . . yes
Br3 Re3 Br10 91.7(2) . . 1_565 yes
Br3 Re3 Br11 90.18(19) . . 1_565 yes
Re1 Re3 Br3 135.37(14) 2_566 . . yes
Re2 Re3 Br3 137.71(14) 2_566 . . yes
Br3 Re3 Br7 94.5(2) . . 2_566 yes
Re1 Re3 Br6 59.48(15) 1_565 . . yes
Re2 Re3 Br6 119.40(16) 1_565 . . yes
Re1 Re3 Br6 118.50(17) 2_566 . . yes
Re2 Re3 Br6 58.62(16) 2_566 . . yes
Re1 Re3 S2 59.48(15) 1_565 . . yes
Re2 Re3 S2 119.40(16) 1_565 . . yes
Re1 Re3 S2 118.50(17) 2_566 . . yes
Re2 Re3 S2 58.62(16) 2_566 . . yes
Re1 Re3 Re2 59.94(7) 1_565 . 1_565 yes
Re1 Re3 Br10 118.0(2) 1_565 . 1_565 yes
Re1 Re3 Br11 57.68(16) 1_565 . 1_565 yes
Re1 Re3 Re1 89.99(8) 1_565 . 2_566 yes
Re1 Re3 Re2 59.77(6) 1_565 . 2_566 yes
Re1 Re3 Br7 117.87(19) 1_565 . 2_566 yes
Re2 Re3 Br10 58.15(19) 1_565 . 1_565 yes
Re2 Re3 Br11 58.69(17) 1_565 . 1_565 yes
Re1 Re3 Re2 60.13(7) 2_566 . 1_565 yes
Re2 Re3 Re2 89.77(7) 1_565 . 2_566 yes
Re2 Re3 Br7 118.1(2) 1_565 . 2_566 yes
Re1 Re3 Br10 57.0(2) 2_566 . 1_565 yes
Re2 Re3 Br10 116.9(2) 2_566 . 1_565 yes
Re1 Re3 Br11 118.78(18) 2_566 . 1_565 yes
Re2 Re3 Br11 117.44(16) 2_566 . 1_565 yes
Re1 Re3 Re2 59.89(7) 2_566 . 2_566 yes
Re1 Re3 Br7 57.99(19) 2_566 . 2_566 yes
Re2 Re3 Br7 58.12(19) 2_566 . 2_566 yes
Re5 Re4 Re6 59.56(7) . . . yes
Re5 Re4 Br9 58.31(15) . . . yes
Re5 Re4 S5 58.31(15) . . . yes
Re5 Re4 Br5 118.80(13) . . 1_554 yes
Re5 Re4 Br2 133.39(14) . . 1_565 yes
Re5 Re4 Re5 89.61(7) . . 2_565 yes
Re5 Re4 Re6 60.35(6) . . 2_565 yes
Re5 Re4 Br8 118.56(18) . . 2_565 yes
Re5 Re4 Br12 57.7(2) . . 2_566 yes
Re6 Re4 Br9 58.36(15) . . . yes
Re6 Re4 S5 58.36(15) . . . yes
Re6 Re4 Br5 59.24(12) . . 1_554 yes
Re6 Re4 Br2 134.73(14) . . 1_565 yes
Re5 Re4 Re6 59.61(6) 2_565 . . yes
Re6 Re4 Re6 89.73(8) . . 2_565 yes
Re6 Re4 Br8 117.98(18) . . 2_565 yes
Re6 Re4 Br12 117.1(2) . . 2_566 yes
Br2 Re4 Br9 90.47(19) 1_565 . . yes
Re5 Re4 Br9 117.97(17) 2_565 . . yes
Re6 Re4 Br9 118.65(16) 2_565 . . yes
Br2 Re4 S5 90.47(19) 1_565 . . yes
Re5 Re4 S5 117.97(17) 2_565 . . yes
Re6 Re4 S5 118.65(16) 2_565 . . yes
Br2 Re4 Br5 92.33(16) 1_565 . 1_554 yes
Re5 Re4 Br5 58.60(12) 2_565 . 1_554 yes
Re6 Re4 Br5 118.32(13) 2_565 . 1_554 yes
Re5 Re4 Br2 136.99(14) 2_565 . 1_565 yes
Re6 Re4 Br2 135.50(15) 2_565 . 1_565 yes
Br2 Re4 Br8 93.7(2) 1_565 . 2_565 yes
Br2 Re4 Br12 92.8(2) 1_565 . 2_566 yes
Re5 Re4 Re6 59.72(7) 2_565 . 2_565 yes
Re5 Re4 Br8 58.38(17) 2_565 . 2_565 yes
Re5 Re4 Br12 116.6(2) 2_565 . 2_566 yes
Re6 Re4 Br8 58.23(17) 2_565 . 2_565 yes
Re6 Re4 Br12 56.9(2) 2_565 . 2_566 yes
Re4 Re5 Re6 60.83(7) . . . yes
Re4 Re5 Br8 118.92(19) . . . yes
Re4 Re5 Br9 59.30(16) . . . yes
Re4 Re5 S4 118.92(19) . . . yes
Re4 Re5 S5 59.30(16) . . . yes
Re4 Re5 Re4 90.39(7) . . 2_565 yes
Re4 Re5 Re6 59.76(6) . . 2_565 yes
Re4 Re5 Br 134.76(11) . . 2_566 yes
Re4 Re5 Br5 119.64(13) . . 2_566 yes
Re4 Re5 Br12 56.9(2) . . 2_566 yes
Re6 Re5 Br8 58.10(18) . . . yes
Re6 Re5 Br9 59.11(17) . . . yes
Re6 Re5 S4 58.10(18) . . . yes
Re6 Re5 S5 59.11(17) . . . yes
Re4 Re5 Re6 59.63(7) 2_565 . . yes
Re6 Re5 Re6 90.12(7) . . 2_565 yes
Re6 Re5 Br 134.20(12) . . 2_566 yes
Re6 Re5 Br5 119.41(13) . . 2_566 yes
Re6 Re5 Br12 117.6(2) . . 2_566 yes
Re4 Re5 Br8 58.08(16) 2_565 . . yes
Re6 Re5 Br8 118.43(17) 2_565 . . yes
Br Re5 Br8 91.45(18) 2_566 . . yes
Re4 Re5 Br9 118.74(18) 2_565 . . yes
Re6 Re5 Br9 119.04(17) 2_565 . . yes
Br Re5 Br9 90.75(18) 2_566 . . yes
Re4 Re5 S4 58.08(16) 2_565 . . yes
Re6 Re5 S4 118.43(17) 2_565 . . yes
Br Re5 S4 91.45(18) 2_566 . . yes
Br5 Re5 S4 89.8(2) 2_566 . . yes
Re4 Re5 S5 118.74(18) 2_565 . . yes
Re6 Re5 S5 119.04(17) 2_565 . . yes
Br Re5 S5 90.75(18) 2_566 . . yes
Re4 Re5 Re6 60.36(6) 2_565 . 2_565 yes
Re4 Re5 Br 134.85(11) 2_565 . 2_566 yes
Re4 Re5 Br5 59.78(13) 2_565 . 2_566 yes
Re4 Re5 Br12 116.8(2) 2_565 . 2_566 yes
Re6 Re5 Br 135.68(13) 2_565 . 2_566 yes
Re6 Re5 Br5 59.89(13) 2_565 . 2_566 yes
Re6 Re5 Br12 56.5(2) 2_565 . 2_566 yes
Br Re5 Br5 90.81(16) 2_566 . 2_566 yes
Br Re5 Br12 94.3(2) 2_566 . 2_566 yes
Re4 Re6 Re5 59.61(7) . . . yes
Re4 Re6 Br1 136.66(13) . . . yes
Re4 Re6 Br8 118.4(2) . . . yes
Re4 Re6 Br9 58.66(16) . . . yes
Re4 Re6 S4 118.4(2) . . . yes
Re4 Re6 S5 58.66(16) . . . yes
Re4 Re6 Br5 59.30(12) . . 1_554 yes
Re4 Re6 Br12 117.6(2) . . 1_554 yes
Re4 Re6 Re4 90.27(8) . . 2_565 yes
Re4 Re6 Re5 60.03(6) . . 2_565 yes
Re5 Re6 Br1 135.58(12) . . . yes
Re5 Re6 Br8 58.84(19) . . . yes
Re5 Re6 Br9 58.42(17) . . . yes
Re5 Re6 S4 58.84(19) . . . yes
Re5 Re6 S5 58.42(17) . . . yes
Re5 Re6 Br5 118.90(14) . . 1_554 yes
Re5 Re6 Br12 117.8(2) . . 1_554 yes
Re4 Re6 Re5 60.65(7) 2_565 . . yes
Re5 Re6 Re5 89.88(8) . . 2_565 yes
Br1 Re6 Br8 91.0(2) . . . yes
Br1 Re6 Br9 93.14(19) . . . yes
Br1 Re6 S4 91.0(2) . . . yes
Br1 Re6 S5 93.14(19) . . . yes
Br1 Re6 Br5 92.04(16) . . 1_554 yes
Br1 Re6 Br12 91.5(3) . . 1_554 yes
Re4 Re6 Br1 133.07(13) 2_565 . . yes
Re5 Re6 Br1 134.50(13) 2_565 . . yes
Re4 Re6 Br8 58.67(17) 2_565 . . yes
Re5 Re6 Br8 118.54(18) 2_565 . . yes
Re4 Re6 Br9 119.06(18) 2_565 . . yes
Re5 Re6 Br9 118.67(17) 2_565 . . yes
Br5 Re6 S4 176.9(2) 1_554 . . yes
Re4 Re6 S4 58.67(17) 2_565 . . yes
Re5 Re6 S4 118.54(18) 2_565 . . yes
Re4 Re6 S5 119.06(18) 2_565 . . yes
Re5 Re6 S5 118.67(17) 2_565 . . yes
Re4 Re6 Br5 118.65(13) 2_565 . 1_554 yes
Re5 Re6 Br5 58.76(13) 2_565 . 1_554 yes
Re4 Re6 Br12 57.2(2) 2_565 . 1_554 yes
Re5 Re6 Br12 57.6(2) 2_565 . 1_554 yes
Re4 Re6 Re5 59.89(6) 2_565 . 2_565 yes
Re2 Br Re5 120.03(14) . . 2_566 yes
Re4 Br5 Re6 61.46(13) 1_556 . 1_556 yes
Re4 Br5 Re5 61.62(13) 1_556 . 2_566 yes
Re5 Br5 Re6 61.35(11) 2_566 . 1_556 yes
Re1 Br6 Re3 61.55(16) 1_565 . . yes
Re2 Br6 Re3 61.95(17) 2_566 . . yes
Re1 Br6 Re2 61.56(17) 1_565 . 2_566 yes
Re1 Br7 Re2 63.02(18) . . . yes
Re1 Br7 Re3 62.63(18) . . 2_566 yes
Re2 Br7 Re3 62.75(17) . . 2_566 yes
Re5 Br8 Re6 63.05(18) . . . yes
Re4 Br8 Re5 63.54(18) 2_565 . . yes
Re4 Br8 Re6 63.10(17) 2_565 . . yes
Re4 Br9 Re5 62.39(17) . . . yes
Re4 Br9 Re6 62.98(17) . . . yes
Re5 Br9 Re6 62.47(16) . . . yes
Re2 Br10 Re3 64.1(2) . . 1_545 yes
Re1 Br10 Re2 64.8(2) 2_556 . . yes
Re1 Br10 Re3 64.9(2) 2_556 . 1_545 yes
Re1 Br11 Re2 62.68(17) . . . yes
Re1 Br11 Re3 62.68(16) . . 1_545 yes
Re2 Br11 Re3 61.77(16) . . 1_545 yes
Re4 Br12 Re6 65.9(3) 2_566 . 1_556 yes
Re5 Br12 Re6 66.0(2) 2_566 . 1_556 yes
Re4 Br12 Re5 65.5(3) 2_566 . 2_566 yes
Re4 S1 Re5 61.62(13) 1_556 . 2_566 yes
Re5 S1 Re6 61.35(11) 2_566 . 1_556 yes
Re4 S1 Re6 61.46(13) 1_556 . 1_556 yes
Re1 S2 Re2 61.56(17) 1_565 . 2_566 yes
Re1 S2 Re3 61.55(16) 1_565 . . yes
Re2 S2 Re3 61.95(17) 2_566 . . yes
Re1 S3 Re2 63.02(18) . . . yes
Re1 S3 Re3 62.63(18) . . 2_566 yes
Re2 S3 Re3 62.75(17) . . 2_566 yes
Re4 S4 Re6 63.10(17) 2_565 . . yes
Re5 S4 Re6 63.05(18) . . . yes
Re4 S4 Re5 63.54(18) 2_565 . . yes
Re4 S5 Re6 62.98(17) . . . yes
Re4 S5 Re5 62.39(17) . . . yes
Re5 S5 Re6 62.47(16) . . . yes
Re2 S6 Re3 64.1(2) . . 1_545 yes
Re1 S6 Re2 64.8(2) 2_556 . . yes
Re1 S6 Re3 64.9(2) 2_556 . 1_545 yes
Re2 S7 Re3 61.77(16) . . 1_545 yes
Re1 S7 Re2 62.68(17) . . . yes
Re1 S7 Re3 62.68(16) . . 1_545 yes
Re4 S8 Re6 65.9(3) 2_566 . 1_556 yes
Re5 S8 Re6 66.0(2) 2_566 . 1_556 yes
Re4 S8 Re5 65.5(3) 2_566 . 2_566 yes

loop_
_geom_bond_atom_site_label_1
_geom_bond_atom_site_label_2
_geom_bond_distance
_geom_bond_site_symmetry_1
_geom_bond_site_symmetry_2
_geom_bond_publ_flag
Re1 Re2 2.605(3) . . yes
Re1 Br4 2.492(6) . . yes
Re1 Br7 2.487(8) . . yes
Re1 Br11 2.489(7) . . yes
Re1 S3 2.487(8) . . yes
Re1 S7 2.489(7) . . yes
Re1 Re3 2.617(2) . 1_545 yes
Re1 Br6 2.564(7) . 1_545 yes
Re1 Re2 2.606(3) . 2_556 yes
Re1 Br10 2.411(8) . 2_556 yes
Re1 Re3 2.604(3) . 2_566 yes
Re2 Br 2.611(4) . . yes
Re2 Br7 2.496(8) . . yes
Re2 Br10 2.453(8) . . yes
Re2 Br11 2.518(7) . . yes
Re2 S3 2.496(8) . . yes
Re2 S6 2.453(8) . . yes
Re2 S7 2.518(7) . . yes
Re2 Re3 2.597(3) . 1_545 yes
Re2 Re3 2.614(2) . 2_566 yes
Re2 Br6 2.528(7) . 2_566 yes
Re3 Br3 2.487(5) . . yes
Re3 Br6 2.550(7) . . yes
Re3 S2 2.550(7) . . yes
Re3 Br10 2.443(9) . 1_565 yes
Re3 Br11 2.541(6) . 1_565 yes
Re3 Br7 2.524(7) . 2_566 yes
Re4 Re5 2.599(2) . . yes
Re4 Re6 2.631(3) . . yes
Re4 Br9 2.522(7) . . yes
Re4 S5 2.522(7) . . yes
Re4 Br5 2.575(6) . 1_554 yes
Re4 Br2 2.488(4) . 1_565 yes
Re4 Re5 2.622(2) . 2_565 yes
Re4 Re6 2.596(3) . 2_565 yes
Re4 Br8 2.486(7) . 2_565 yes
Re4 Br12 2.392(10) . 2_566 yes
Re5 Re6 2.598(3) . . yes
Re5 Br8 2.494(8) . . yes
Re5 Br9 2.496(7) . . yes
Re5 S4 2.494(8) . . yes
Re5 S5 2.496(7) . . yes
Re5 Re6 2.611(2) . 2_565 yes
Re5 Br 2.619(4) . 2_566 yes
Re5 Br5 2.544(5) . 2_566 yes
Re5 Br12 2.413(9) . 2_566 yes
Re6 Br1 2.478(5) . . yes
Re6 Br8 2.475(7) . . yes
Re6 Br9 2.515(7) . . yes
Re6 S4 2.475(7) . . yes
Re6 S5 2.515(7) . . yes
Re6 Br5 2.574(5) . 1_554 yes
Re6 Br12 2.384(9) . 1_554 yes

loop_
_geom_torsion_atom_site_label_1
_geom_torsion_atom_site_label_2
_geom_torsion_atom_site_label_3
_geom_torsion_atom_site_label_4
_geom_torsion
_geom_torsion_site_symmetry_1
_geom_torsion_site_symmetry_2
_geom_torsion_site_symmetry_3
_geom_torsion_site_symmetry_4
_geom_torsion_publ_flag
Br4 Re1 Re2 Br 1.3(3) . . . . no
Br4 Re1 Re2 S3 55.4(3) . . . . no
Br4 Re1 Re2 S6 -127.8(3) . . . . no
Br4 Re1 Re2 S7 -54.3(3) . . . . no
Br4 Re1 Re2 Re3 -124.8(2) . . . 1_545 no
Br4 Re1 Re2 Re1 -179.7(2) . . . 2_556 no
Br4 Re1 Re2 Re3 125.6(2) . . . 2_566 no
S3 Re1 Re2 Br -54.1(2) . . . . no
S3 Re1 Re2 S6 176.8(3) . . . . no
S3 Re1 Re2 S7 -109.7(3) . . . . no
S3 Re1 Re2 Re3 179.8(2) . . . 1_545 no
S3 Re1 Re2 Re1 124.9(2) . . . 2_556 no
S3 Re1 Re2 Re3 70.2(2) . . . 2_566 no
S7 Re1 Re2 Br 55.5(2) . . . . no
S7 Re1 Re2 S3 109.7(3) . . . . no
S7 Re1 Re2 S6 -73.6(3) . . . . no
S7 Re1 Re2 Re3 -70.55(17) . . . 1_545 no
S7 Re1 Re2 Re1 -125.38(18) . . . 2_556 no
S7 Re1 Re2 Re3 179.88(18) . . . 2_566 no
Re3 Re1 Re2 Br 126.09(16) 1_545 . . . no
Re3 Re1 Re2 S3 -179.8(2) 1_545 . . . no
Re3 Re1 Re2 S6 -3.0(2) 1_545 . . . no
Re3 Re1 Re2 S7 70.55(17) 1_545 . . . no
Re3 Re1 Re2 Re1 -54.83(7) 1_545 . . 2_556 no
Re3 Re1 Re2 Re3 -109.57(8) 1_545 . . 2_566 no
Re2 Re1 Re2 Br -179.08(15) 2_556 . . . no
Re2 Re1 Re2 S3 -124.9(2) 2_556 . . . no
Re2 Re1 Re2 S6 51.8(2) 2_556 . . . no
Re2 Re1 Re2 S7 125.38(18) 2_556 . . . no
Re2 Re1 Re2 Re3 54.83(7) 2_556 . . 1_545 no
Re2 Re1 Re2 Re1 0.00(7) 2_556 . . 2_556 no
Re2 Re1 Re2 Re3 -54.74(7) 2_556 . . 2_566 no
Re3 Re1 Re2 Br -124.34(16) 2_566 . . . no
Re3 Re1 Re2 S3 -70.2(2) 2_566 . . . no
Re3 Re1 Re2 S6 106.6(2) 2_566 . . . no
Re3 Re1 Re2 S7 -179.88(18) 2_566 . . . no
Re3 Re1 Re2 Re3 109.57(8) 2_566 . . 1_545 no
Re3 Re1 Re2 Re1 54.74(7) 2_566 . . 2_556 no
Re2 Re1 S3 Re3 -71.64(14) . . . 2_566 no
Br4 Re1 S3 Re2 -144.13(17) . . . . no
Br4 Re1 S3 Re3 144.23(17) . . . 2_566 no
S7 Re1 S3 Re2 -54.00(19) . . . . no
S7 Re1 S3 Re3 -125.6(2) . . . 2_566 no
Re3 Re1 S3 Re2 0.2(2) 1_545 . . . no
Re3 Re1 S3 Re3 -71.41(19) 1_545 . . 2_566 no
Re2 Re1 S3 Re2 69.83(19) 2_556 . . . no
Re2 Re1 S3 Re3 -1.8(2) 2_556 . . 2_566 no
Re3 Re1 S3 Re2 71.64(14) 2_566 . . . no
Re2 Re1 S7 Re3 70.58(13) . . . 1_545 no
Br4 Re1 S7 Re2 144.71(17) . . . . no
Br4 Re1 S7 Re3 -144.71(18) . . . 1_545 no
S3 Re1 S7 Re2 53.6(2) . . . . no
S3 Re1 S7 Re3 124.1(2) . . . 1_545 no
Re3 Re1 S7 Re2 -70.58(13) 1_545 . . . no
Re2 Re1 S7 Re2 -69.82(17) 2_556 . . . no
Re2 Re1 S7 Re3 0.8(2) 2_556 . . 1_545 no
Re3 Re1 S7 Re2 0.12(18) 2_566 . . . no
Re3 Re1 S7 Re3 70.70(17) 2_566 . . 1_545 no
Re2 Re1 Re3 S6 3.0(2) . . 1_545 . no
Re2 Re1 Re3 S7 -69.85(19) . . 1_545 . no
Re2 Re1 Re3 Br3 -121.73(19) . . 1_545 1_545 no
Re2 Re1 Re3 Re1 54.88(7) . . 1_545 2_556 no
Re2 Re1 Re3 Re2 109.39(9) . . 1_545 2_556 no
Br4 Re1 Re3 Re2 124.5(2) . . 1_545 . no
Br4 Re1 Re3 S6 127.5(3) . . 1_545 . no
Br4 Re1 Re3 S7 54.6(3) . . 1_545 . no
Br4 Re1 Re3 Br3 2.8(3) . . 1_545 1_545 no
Br4 Re1 Re3 Re1 179.36(19) . . 1_545 2_556 no
Br4 Re1 Re3 Re2 -126.1(2) . . 1_545 2_556 no
S3 Re1 Re3 Re2 -0.2(2) . . 1_545 . no
S3 Re1 Re3 S6 2.8(3) . . 1_545 . no
S3 Re1 Re3 S7 -70.1(3) . . 1_545 . no
S3 Re1 Re3 Br3 -122.0(3) . . 1_545 1_545 no
S3 Re1 Re3 Re1 54.7(2) . . 1_545 2_556 no
S3 Re1 Re3 Re2 109.2(2) . . 1_545 2_556 no
S7 Re1 Re3 Re2 69.85(19) . . 1_545 . no
S7 Re1 Re3 S6 72.9(3) . . 1_545 . no
S7 Re1 Re3 Br3 -51.9(3) . . 1_545 1_545 no
S7 Re1 Re3 Re1 124.7(2) . . 1_545 2_556 no
S7 Re1 Re3 Re2 179.2(2) . . 1_545 2_556 no
Re2 Re1 Re3 Re2 -109.39(9) 2_556 . 1_545 . no
Re2 Re1 Re3 S6 -106.4(2) 2_556 . 1_545 . no
Re2 Re1 Re3 S7 -179.2(2) 2_556 . 1_545 . no
Re3 Re1 Re3 Re2 -54.88(7) 2_566 . 1_545 . no
Re3 Re1 Re3 S6 -51.9(2) 2_566 . 1_545 . no
Re3 Re1 Re3 S7 -124.7(2) 2_566 . 1_545 . no
Re2 Re1 Re2 Re3 -54.50(7) . . 2_556 1_545 no
Re2 Re1 Re2 Re1 0.02(10) . . 2_556 2_556 no
Re2 Re1 Re2 Br -178.94(17) . . 2_556 2_556 no
Re2 Re1 Re2 Re3 55.10(7) . . 2_556 2_566 no
Br4 Re1 Re2 Re3 125.2(2) . . 2_556 1_545 no
Br4 Re1 Re2 Re1 179.7(2) . . 2_556 2_556 no
Br4 Re1 Re2 Br 0.7(3) . . 2_556 2_556 no
Br4 Re1 Re2 Re3 -125.3(2) . . 2_556 2_566 no
S3 Re1 Re2 Re3 -107.8(2) . . 2_556 1_545 no
S3 Re1 Re2 Re1 -53.3(2) . . 2_556 2_556 no
S3 Re1 Re2 Br 127.8(3) . . 2_556 2_556 no
S3 Re1 Re2 Re3 1.8(2) . . 2_556 2_566 no
S7 Re1 Re2 Re3 -0.8(2) . . 2_556 1_545 no
S7 Re1 Re2 Re1 53.7(2) . . 2_556 2_556 no
S7 Re1 Re2 Br -125.2(2) . . 2_556 2_556 no
S7 Re1 Re2 Re3 108.8(2) . . 2_556 2_566 no
Re2 Re1 Re3 S3 69.1(2) . . 2_566 . no
Re2 Re1 Re3 Re1 -54.41(7) . . 2_566 2_556 no
Re2 Re1 Re3 Re2 -109.13(7) . . 2_566 2_556 no
Re2 Re1 Re3 Br3 129.03(19) . . 2_566 2_566 no
Br4 Re1 Re3 Re2 -125.0(2) . . 2_566 . no
Br4 Re1 Re3 S3 -55.9(3) . . 2_566 . no
Br4 Re1 Re3 Re1 -179.4(2) . . 2_566 2_556 no
Br4 Re1 Re3 Re2 125.9(2) . . 2_566 2_556 no
Br4 Re1 Re3 Br3 4.1(3) . . 2_566 2_566 no
S3 Re1 Re3 Re2 -69.1(2) . . 2_566 . no
S3 Re1 Re3 Re1 -123.5(2) . . 2_566 2_556 no
S3 Re1 Re3 Re2 -178.2(2) . . 2_566 2_556 no
S3 Re1 Re3 Br3 60.0(3) . . 2_566 2_566 no
S7 Re1 Re3 Re2 -0.12(18) . . 2_566 . no
S7 Re1 Re3 S3 68.9(3) . . 2_566 . no
S7 Re1 Re3 Re1 -54.52(18) . . 2_566 2_556 no
S7 Re1 Re3 Re2 -109.25(18) . . 2_566 2_556 no
S7 Re1 Re3 Br3 128.9(2) . . 2_566 2_566 no
Re3 Re1 Re3 Re2 54.41(7) 1_545 . 2_566 . no
Re3 Re1 Re3 S3 123.5(2) 1_545 . 2_566 . no
Re2 Re1 Re3 Re2 109.13(7) 2_556 . 2_566 . no
Re2 Re1 Re3 S3 178.2(2) 2_556 . 2_566 . no
Re1 Re2 Br Re5 -153.01(13) . . . 2_566 no
S3 Re2 Br Re5 163.4(2) . . . 2_566 no
S6 Re2 Br Re5 -16.6(3) . . . 2_566 no
S7 Re2 Br Re5 -108.6(2) . . . 2_566 no
Re3 Re2 Br Re5 -66.3(2) 1_545 . . 2_566 no
Re1 Re2 Br Re5 28.4(3) 2_556 . . 2_566 no
Re3 Re2 Br Re5 121.96(17) 2_566 . . 2_566 no
Re1 Re2 S3 Re3 71.45(14) . . . 2_566 no
Br Re2 S3 Re1 142.07(16) . . . . no
Br Re2 S3 Re3 -146.48(17) . . . 2_566 no
S7 Re2 S3 Re1 53.12(19) . . . . no
S7 Re2 S3 Re3 124.6(2) . . . 2_566 no
Re3 Re2 S3 Re1 -0.2(2) 1_545 . . . no
Re3 Re2 S3 Re3 71.22(19) 1_545 . . 2_566 no
Re1 Re2 S3 Re1 -70.1(2) 2_556 . . . no
Re1 Re2 S3 Re3 1.4(2) 2_556 . . 2_566 no
Re3 Re2 S3 Re1 -71.45(14) 2_566 . . . no
Re1 Re2 S6 Re3 3.1(2) . . . 1_545 no
Re1 Re2 S6 Re1 -69.9(2) . . . 2_556 no
Br Re2 S6 Re3 -140.61(16) . . . 1_545 no
Br Re2 S6 Re1 146.41(18) . . . 2_556 no
S7 Re2 S6 Re3 -51.5(2) . . . 1_545 no
S7 Re2 S6 Re1 -124.5(2) . . . 2_556 no
Re3 Re2 S6 Re1 -72.98(16) 1_545 . . 2_556 no
Re1 Re2 S6 Re3 72.98(16) 2_556 . . 1_545 no
Re3 Re2 S6 Re3 71.6(2) 2_566 . . 1_545 no
Re3 Re2 S6 Re1 -1.4(3) 2_566 . . 2_556 no
Re1 Re2 S7 Re3 -72.00(12) . . . 1_545 no
Br Re2 S7 Re1 -141.31(14) . . . . no
Br Re2 S7 Re3 146.69(14) . . . 1_545 no
S3 Re2 S7 Re1 -53.29(19) . . . . no
S3 Re2 S7 Re3 -125.3(2) . . . 1_545 no
S6 Re2 S7 Re1 122.2(2) . . . . no
S6 Re2 S7 Re3 50.2(2) . . . 1_545 no
Re3 Re2 S7 Re1 72.00(12) 1_545 . . . no
Re1 Re2 S7 Re1 69.64(16) 2_556 . . . no
Re1 Re2 S7 Re3 -2.36(18) 2_556 . . 1_545 no
Re3 Re2 S7 Re1 -0.12(18) 2_566 . . . no
Re3 Re2 S7 Re3 -72.12(15) 2_566 . . 1_545 no
Re1 Re2 Re3 S6 -176.9(2) . . 1_545 . no
Re1 Re2 Re3 S7 68.23(18) . . 1_545 . no
Re1 Re2 Re3 Br3 124.67(19) . . 1_545 1_545 no
Re1 Re2 Re3 Re1 -109.40(7) . . 1_545 2_556 no
Re1 Re2 Re3 Re2 -54.59(7) . . 1_545 2_556 no
Br Re2 Re3 Re1 -119.51(17) . . 1_545 . no
Br Re2 Re3 S6 63.6(3) . . 1_545 . no
Br Re2 Re3 S7 -51.3(2) . . 1_545 . no
Br Re2 Re3 Br3 5.2(3) . . 1_545 1_545 no
Br Re2 Re3 Re1 131.09(17) . . 1_545 2_556 no
Br Re2 Re3 Re2 -174.10(16) . . 1_545 2_556 no
S3 Re2 Re3 Re1 0.2(2) . . 1_545 . no
S3 Re2 Re3 S6 -176.6(3) . . 1_545 . no
S3 Re2 Re3 S7 68.5(3) . . 1_545 . no
S3 Re2 Re3 Br3 124.9(3) . . 1_545 1_545 no
S3 Re2 Re3 Re1 -109.2(2) . . 1_545 2_556 no
S3 Re2 Re3 Re2 -54.4(2) . . 1_545 2_556 no
S6 Re2 Re3 Re1 176.9(2) . . 1_545 . no
S6 Re2 Re3 S7 -114.9(3) . . 1_545 . no
S6 Re2 Re3 Br3 -58.5(3) . . 1_545 1_545 no
S6 Re2 Re3 Re1 67.5(2) . . 1_545 2_556 no
S6 Re2 Re3 Re2 122.3(2) . . 1_545 2_556 no
S7 Re2 Re3 Re1 -68.23(18) . . 1_545 . no
S7 Re2 Re3 S6 114.9(3) . . 1_545 . no
S7 Re2 Re3 Br3 56.4(3) . . 1_545 1_545 no
S7 Re2 Re3 Re1 -177.63(18) . . 1_545 2_556 no
S7 Re2 Re3 Re2 -122.81(19) . . 1_545 2_556 no
Re1 Re2 Re3 Re1 109.40(7) 2_556 . 1_545 . no
Re1 Re2 Re3 S6 -67.5(2) 2_556 . 1_545 . no
Re1 Re2 Re3 S7 177.63(18) 2_556 . 1_545 . no
Re3 Re2 Re3 Re1 54.59(7) 2_566 . 1_545 . no
Re3 Re2 Re3 S6 -122.3(2) 2_566 . 1_545 . no
Re3 Re2 Re3 S7 122.81(19) 2_566 . 1_545 . no
Re1 Re2 Re3 S3 -68.9(2) . . 2_566 . no
Re1 Re2 Re3 Re1 109.74(9) . . 2_566 2_556 no
Re1 Re2 Re3 Re2 55.01(7) . . 2_566 2_556 no
Re1 Re2 Re3 Br3 -125.8(2) . . 2_566 2_566 no
Br Re2 Re3 Re1 119.19(17) . . 2_566 . no
Br Re2 Re3 S3 50.3(3) . . 2_566 . no
Br Re2 Re3 Re1 -131.07(18) . . 2_566 2_556 no
Br Re2 Re3 Re2 174.21(16) . . 2_566 2_556 no
Br Re2 Re3 Br3 -6.6(3) . . 2_566 2_566 no
S3 Re2 Re3 Re1 68.9(2) . . 2_566 . no
S3 Re2 Re3 Re1 178.6(2) . . 2_566 2_556 no
S3 Re2 Re3 Re2 123.9(2) . . 2_566 2_556 no
S3 Re2 Re3 Br3 -57.0(3) . . 2_566 2_566 no
S6 Re2 Re3 Re1 -108.4(3) . . 2_566 . no
S6 Re2 Re3 S3 -177.3(3) . . 2_566 . no
S6 Re2 Re3 Re1 1.4(3) . . 2_566 2_556 no
S6 Re2 Re3 Re2 -53.4(3) . . 2_566 2_556 no
S6 Re2 Re3 Br3 125.8(3) . . 2_566 2_566 no
S7 Re2 Re3 Re1 0.12(17) . . 2_566 . no
S7 Re2 Re3 S3 -68.7(3) . . 2_566 . no
S7 Re2 Re3 Re1 109.86(18) . . 2_566 2_556 no
S7 Re2 Re3 Re2 55.13(18) . . 2_566 2_556 no
S7 Re2 Re3 Br3 -125.7(3) . . 2_566 2_566 no
Re3 Re2 Re3 Re1 -55.01(7) 1_545 . 2_566 . no
Re3 Re2 Re3 S3 -123.9(2) 1_545 . 2_566 . no
Re1 Re2 Re3 Re1 -109.74(9) 2_556 . 2_566 . no
Re1 Re2 Re3 S3 -178.6(2) 2_556 . 2_566 . no
Br3 Re3 S2 Re1 -141.95(15) . . . 1_565 no
Br3 Re3 S2 Re2 147.02(15) . . . 2_566 no
Re1 Re3 S2 Re2 -71.03(12) 1_565 . . 2_566 no
Re2 Re3 S2 Re1 1.47(19) 1_565 . . 1_565 no
Re2 Re3 S2 Re2 -69.56(16) 1_565 . . 2_566 no
Re1 Re3 S2 Re1 71.32(15) 2_566 . . 1_565 no
Re1 Re3 S2 Re2 0.29(17) 2_566 . . 2_566 no
Re2 Re3 S2 Re1 71.03(12) 2_566 . . 1_565 no
Re6 Re4 Re5 S4 -1.25(19) . . . . no
Re6 Re4 Re5 S5 69.37(19) . . . . no
Re6 Re4 Re5 Re4 -54.36(7) . . . 2_565 no
Re6 Re4 Re5 Re6 -109.16(8) . . . 2_565 no
Re6 Re4 Re5 Br 124.81(17) . . . 2_566 no
Re6 Re4 Re5 Br5 -109.23(16) . . . 2_566 no
S5 Re4 Re5 Re6 -69.37(19) . . . . no
S5 Re4 Re5 S4 -70.6(3) . . . . no
S5 Re4 Re5 Re4 -123.7(2) . . . 2_565 no
S5 Re4 Re5 Re6 -178.5(2) . . . 2_565 no
S5 Re4 Re5 Br 55.4(2) . . . 2_566 no
S5 Re4 Re5 Br5 -178.6(2) . . . 2_566 no
Br5 Re4 Re5 Re6 1.10(14) 1_554 . . . no
Br5 Re4 Re5 S4 -0.2(2) 1_554 . . . no
Br5 Re4 Re5 S5 70.5(2) 1_554 . . . no
Br5 Re4 Re5 Re4 -53.26(16) 1_554 . . 2_565 no
Br5 Re4 Re5 Re6 -108.06(15) 1_554 . . 2_565 no
Br5 Re4 Re5 Br 125.9(2) 1_554 . . 2_566 no
Br5 Re4 Re5 Br5 -108.1(2) 1_554 . . 2_566 no
Br2 Re4 Re5 Re6 -124.6(2) 1_565 . . . no
Br2 Re4 Re5 S4 -125.8(3) 1_565 . . . no
Br2 Re4 Re5 S5 -55.2(3) 1_565 . . . no
Br2 Re4 Re5 Re4 -178.95(19) 1_565 . . 2_565 no
Br2 Re4 Re5 Re6 126.2(2) 1_565 . . 2_565 no
Br2 Re4 Re5 Br 0.2(3) 1_565 . . 2_566 no
Br2 Re4 Re5 Br5 126.2(2) 1_565 . . 2_566 no
Re5 Re4 Re5 Re6 54.36(7) 2_565 . . . no
Re5 Re4 Re5 S4 53.1(2) 2_565 . . . no
Re5 Re4 Re5 S5 123.7(2) 2_565 . . . no
Re5 Re4 Re5 Re4 0.00(9) 2_565 . . 2_565 no
Re5 Re4 Re5 Re6 -54.81(7) 2_565 . . 2_565 no
Re5 Re4 Re5 Br 179.16(17) 2_565 . . 2_566 no
Re5 Re4 Re5 Br5 -54.88(16) 2_565 . . 2_566 no
Re6 Re4 Re5 Re6 109.16(8) 2_565 . . . no
Re6 Re4 Re5 S4 107.9(2) 2_565 . . . no
Re6 Re4 Re5 S5 178.5(2) 2_565 . . . no
Re6 Re4 Re5 Re4 54.81(8) 2_565 . . 2_565 no
Re6 Re4 Re5 Br -126.03(18) 2_565 . . 2_566 no
Re6 Re4 Re5 Br5 -0.07(14) 2_565 . . 2_566 no
Re5 Re4 Re6 Br1 -125.80(18) . . . . no
Re5 Re4 Re6 S4 1.25(19) . . . . no
Re5 Re4 Re6 S5 -69.29(18) . . . . no
Re5 Re4 Re6 Br5 178.88(15) . . . 1_554 no
Re5 Re4 Re6 Re4 55.18(7) . . . 2_565 no
Re5 Re4 Re6 Re5 109.60(8) . . . 2_565 no
S5 Re4 Re6 Re5 69.29(18) . . . . no
S5 Re4 Re6 Br1 -56.5(2) . . . . no
S5 Re4 Re6 S4 70.5(3) . . . . no
S5 Re4 Re6 Br5 -111.8(2) . . . 1_554 no
S5 Re4 Re6 Re4 124.47(19) . . . 2_565 no
S5 Re4 Re6 Re5 178.9(2) . . . 2_565 no
Br5 Re4 Re6 Re5 -178.88(15) 1_554 . . . no
Br5 Re4 Re6 Br1 55.3(2) 1_554 . . . no
Br5 Re4 Re6 S4 -177.6(2) 1_554 . . . no
Br5 Re4 Re6 S5 111.8(2) 1_554 . . . no
Br5 Re4 Re6 Re4 -123.70(14) 1_554 . . 2_565 no
Br5 Re4 Re6 Re5 -69.28(14) 1_554 . . 2_565 no
Br2 Re4 Re6 Re5 122.7(2) 1_565 . . . no
Br2 Re4 Re6 Br1 -3.2(3) 1_565 . . . no
Br2 Re4 Re6 S4 123.9(3) 1_565 . . . no
Br2 Re4 Re6 S5 53.4(3) 1_565 . . . no
Br2 Re4 Re6 Br5 -58.5(2) 1_565 . . 1_554 no
Br2 Re4 Re6 Re4 177.83(19) 1_565 . . 2_565 no
Br2 Re4 Re6 Re5 -127.8(2) 1_565 . . 2_565 no
Re5 Re4 Re6 Re5 -109.60(8) 2_565 . . . no
Re5 Re4 Re6 Br1 124.60(18) 2_565 . . . no
Re5 Re4 Re6 S4 -108.4(2) 2_565 . . . no
Re5 Re4 Re6 S5 -178.9(2) 2_565 . . . no
Re5 Re4 Re6 Br5 69.28(14) 2_565 . . 1_554 no
Re5 Re4 Re6 Re4 -54.42(7) 2_565 . . 2_565 no
Re6 Re4 Re6 Re5 -55.18(6) 2_565 . . . no
Re6 Re4 Re6 Br1 179.02(17) 2_565 . . . no
Re6 Re4 Re6 S4 -53.93(19) 2_565 . . . no
Re6 Re4 Re6 S5 -124.47(19) 2_565 . . . no
Re6 Re4 Re6 Br5 123.70(14) 2_565 . . 1_554 no
Re6 Re4 Re6 Re4 0.00(6) 2_565 . . 2_565 no
Re6 Re4 Re6 Re5 54.42(7) 2_565 . . 2_565 no
Re5 Re4 S5 Re6 71.40(12) . . . . no
Re6 Re4 S5 Re5 -71.40(12) . . . . no
Br5 Re4 S5 Re5 -124.32(15) 1_554 . . . no
Br5 Re4 S5 Re6 -52.92(15) 1_554 . . . no
Br2 Re4 S5 Re5 143.35(17) 1_565 . . . no
Br2 Re4 S5 Re6 -145.25(17) 1_565 . . . no
Re5 Re4 S5 Re5 -70.32(18) 2_565 . . . no
Re5 Re4 S5 Re6 1.08(19) 2_565 . . . no
Re6 Re4 S5 Re5 -1.5(2) 2_565 . . . no
Re6 Re4 S5 Re6 69.95(18) 2_565 . . . no
Re5 Re4 Br5 Re6 -1.10(14) . . 1_554 . no
Re5 Re4 Br5 Re5 69.85(14) . . 1_554 2_565 no
Re6 Re4 Br5 Re5 70.95(9) . . 1_554 2_565 no
S5 Re4 Br5 Re6 52.22(16) . . 1_554 . no
S5 Re4 Br5 Re5 123.17(16) . . 1_554 2_565 no
Br2 Re4 Br5 Re6 142.70(15) 1_565 . 1_554 . no
Re5 Re4 Br5 Re6 -70.95(9) 2_565 . 1_554 . no
Re6 Re4 Br5 Re6 -70.92(13) 2_565 . 1_554 . no
Re5 Re4 Re5 Re6 -54.32(8) . . 2_565 . no
Re5 Re4 Re5 Br 179.16(17) . . 2_565 1_554 no
Re5 Re4 Re5 Br5 -124.65(15) . . 2_565 1_554 no
Re5 Re4 Re5 Re4 0.00(8) . . 2_565 2_565 no
Re5 Re4 Re5 Re6 55.33(7) . . 2_565 2_565 no
Re6 Re4 Re5 Br -126.52(18) . . 2_565 1_554 no
Re6 Re4 Re5 Br5 -70.33(14) . . 2_565 1_554 no
Re6 Re4 Re5 Re4 54.32(8) . . 2_565 2_565 no
Re6 Re4 Re5 Re6 109.64(8) . . 2_565 2_565 no
S5 Re4 Re5 Re6 -1.07(19) . . 2_565 . no
S5 Re4 Re5 Br -127.6(2) . . 2_565 1_554 no
S5 Re4 Re5 Br5 -71.4(2) . . 2_565 1_554 no
S5 Re4 Re5 Re4 53.3(2) . . 2_565 2_565 no
S5 Re4 Re5 Re6 108.57(19) . . 2_565 2_565 no
Br5 Re4 Re5 Re6 70.33(14) 1_554 . 2_565 . no
Br2 Re4 Re5 Re6 124.6(2) 1_565 . 2_565 . no
Re6 Re4 Re5 Re6 -109.64(8) 2_565 . 2_565 . no
Re5 Re4 Re6 Re4 -54.53(7) . . 2_565 2_565 no
Re5 Re4 Re6 Re5 -108.87(8) . . 2_565 2_565 no
Re5 Re4 Re6 Br1 124.55(17) . . 2_565 2_565 no
Re5 Re4 Re6 Br5 0.07(15) . . 2_565 2_566 no
Re6 Re4 Re6 Re5 54.53(7) . . 2_565 . no
Re6 Re4 Re6 Re4 0.00(6) . . 2_565 2_565 no
Re6 Re4 Re6 Re5 -54.34(7) . . 2_565 2_565 no
Re6 Re4 Re6 Br1 179.08(16) . . 2_565 2_565 no
Re6 Re4 Re6 Br5 54.60(16) . . 2_565 2_566 no
S5 Re4 Re6 Re5 1.42(19) . . 2_565 . no
S5 Re4 Re6 Re4 -53.1(2) . . 2_565 2_565 no
S5 Re4 Re6 Re5 -107.5(2) . . 2_565 2_565 no
S5 Re4 Re6 Br1 126.0(2) . . 2_565 2_565 no
S5 Re4 Re6 Br5 1.5(3) . . 2_565 2_566 no
Br5 Re4 Re6 Re5 108.84(15) 1_554 . 2_565 . no
Br2 Re4 Re6 Re5 -123.3(2) 1_565 . 2_565 . no
Re5 Re4 Re6 Re5 108.87(8) 2_565 . 2_565 . no
Re4 Re5 Re6 Br1 127.31(18) . . . . no
Re4 Re5 Re6 S4 -178.71(19) . . . . no
Re4 Re5 Re6 S5 69.67(18) . . . . no
Re4 Re5 Re6 Br5 -1.10(14) . . . 1_554 no
Re4 Re5 Re6 Re4 -109.64(7) . . . 2_565 no
Re4 Re5 Re6 Re5 -54.69(7) . . . 2_565 no
S4 Re5 Re6 Re4 178.71(19) . . . . no
S4 Re5 Re6 Br1 -54.0(2) . . . . no
S4 Re5 Re6 S5 -111.6(3) . . . . no
S4 Re5 Re6 Br5 177.6(2) . . . 1_554 no
S4 Re5 Re6 Re4 69.08(19) . . . 2_565 no
S4 Re5 Re6 Re5 124.02(19) . . . 2_565 no
S5 Re5 Re6 Re4 -69.67(18) . . . . no
S5 Re5 Re6 Br1 57.6(2) . . . . no
S5 Re5 Re6 S4 111.6(3) . . . . no
S5 Re5 Re6 Br5 -70.8(2) . . . 1_554 no
S5 Re5 Re6 Re4 -179.31(18) . . . 2_565 no
S5 Re5 Re6 Re5 -124.36(18) . . . 2_565 no
Re4 Re5 Re6 Re4 109.64(7) 2_565 . . . no
Re4 Re5 Re6 Br1 -123.06(18) 2_565 . . . no
Re4 Re5 Re6 S4 -69.08(19) 2_565 . . . no
Re4 Re5 Re6 S5 179.31(18) 2_565 . . . no
Re4 Re5 Re6 Br5 108.54(15) 2_565 . . 1_554 no
Re4 Re5 Re6 Re5 54.95(7) 2_565 . . 2_565 no
Re6 Re5 Re6 Re4 54.69(7) 2_565 . . . no
Re6 Re5 Re6 Br1 -178.00(17) 2_565 . . . no
Re6 Re5 Re6 S4 -124.02(19) 2_565 . . . no
Re6 Re5 Re6 S5 124.36(18) 2_565 . . . no
Re6 Re5 Re6 Br5 53.59(15) 2_565 . . 1_554 no
Re6 Re5 Re6 Re4 -54.95(7) 2_565 . . 2_565 no
Re6 Re5 Re6 Re5 0.00(8) 2_565 . . 2_565 no
Br Re5 Re6 Re4 -125.59(15) 2_566 . . . no
Br Re5 Re6 Br1 1.7(2) 2_566 . . . no
Br Re5 Re6 S4 55.7(2) 2_566 . . . no
Br Re5 Re6 S5 -55.9(2) 2_566 . . . no
Br Re5 Re6 Br5 -126.69(19) 2_566 . . 1_554 no
Br Re5 Re6 Re4 124.77(15) 2_566 . . 2_565 no
Br Re5 Re6 Re5 179.72(14) 2_566 . . 2_565 no
Br5 Re5 Re6 Re4 109.61(15) 2_566 . . . no
Br5 Re5 Re6 Br1 -123.1(2) 2_566 . . . no
Br5 Re5 Re6 S4 -69.1(2) 2_566 . . . no
Br5 Re5 Re6 S5 179.3(2) 2_566 . . . no
Br5 Re5 Re6 Br5 108.5(2) 2_566 . . 1_554 no
Br5 Re5 Re6 Re4 -0.03(15) 2_566 . . 2_565 no
Br5 Re5 Re6 Re5 54.91(15) 2_566 . . 2_565 no
Re4 Re5 S4 Re6 1.28(19) . . . . no
Re4 Re5 S4 Re4 -70.43(18) . . . 2_565 no
Re6 Re5 S4 Re4 -71.71(13) . . . 2_565 no
S5 Re5 S4 Re6 -52.93(19) . . . . no
S5 Re5 S4 Re4 -124.6(2) . . . 2_565 no
Re4 Re5 S4 Re6 71.71(13) 2_565 . . . no
Re6 Re5 S4 Re6 70.48(18) 2_565 . . . no
Re6 Re5 S4 Re4 -1.2(2) 2_565 . . 2_565 no
Br Re5 S4 Re6 -143.67(14) 2_566 . . . no
Br Re5 S4 Re4 144.62(15) 2_566 . . 2_565 no
Br5 Re5 S4 Re6 125.52(16) 2_566 . . . no
Br5 Re5 S4 Re4 53.82(17) 2_566 . . 2_565 no
Re4 Re5 S5 Re6 -72.22(13) . . . . no
Re6 Re5 S5 Re4 72.22(13) . . . . no
S4 Re5 S5 Re4 124.3(2) . . . . no
S4 Re5 S5 Re6 52.12(19) . . . . no
Re4 Re5 S5 Re4 71.54(16) 2_565 . . . no
Re4 Re5 S5 Re6 -0.68(18) 2_565 . . . no
Re6 Re5 S5 Re4 1.5(2) 2_565 . . . no
Re6 Re5 S5 Re6 -70.77(17) 2_565 . . . no
Br Re5 S5 Re4 -144.21(14) 2_566 . . . no
Br Re5 S5 Re6 143.57(14) 2_566 . . . no
Re4 Re5 Re6 Re4 109.92(9) . . 2_565 2_565 no
Re4 Re5 Re6 Re5 55.57(7) . . 2_565 2_565 no
Re4 Re5 Re6 Br1 -122.47(18) . . 2_565 2_565 no
Re4 Re5 Re6 Br5 -179.93(15) . . 2_565 2_566 no
Re6 Re5 Re6 Re4 -55.57(7) . . 2_565 . no
Re6 Re5 Re6 Re4 54.35(7) . . 2_565 2_565 no
Re6 Re5 Re6 Re5 0.00(8) . . 2_565 2_565 no
Re6 Re5 Re6 Br1 -178.04(17) . . 2_565 2_565 no
Re6 Re5 Re6 Br5 124.51(15) . . 2_565 2_566 no
S4 Re5 Re6 Re4 -108.7(2) . . 2_565 . no
S4 Re5 Re6 Re4 1.2(2) . . 2_565 2_565 no
S4 Re5 Re6 Re5 -53.2(2) . . 2_565 2_565 no
S4 Re5 Re6 Br1 128.8(3) . . 2_565 2_565 no
S4 Re5 Re6 Br5 71.4(2) . . 2_565 2_566 no
S5 Re5 Re6 Re4 -1.4(2) . . 2_565 . no
S5 Re5 Re6 Re4 108.5(2) . . 2_565 2_565 no
S5 Re5 Re6 Re5 54.1(2) . . 2_565 2_565 no
S5 Re5 Re6 Br1 -123.9(2) . . 2_565 2_565 no
S5 Re5 Re6 Br5 178.6(2) . . 2_565 2_566 no
Re4 Re5 Re6 Re4 -109.92(9) 2_565 . 2_565 . no
Br Re5 Re6 Re4 124.72(16) 2_566 . 2_565 . no
Br5 Re5 Re6 Re4 179.93(15) 2_566 . 2_565 . no
Re4 Re5 Br Re2 0.9(3) . . 2_566 2_566 no
Re6 Re5 Br Re2 91.3(2) . . 2_566 2_566 no
S4 Re5 Br Re2 135.8(2) . . 2_566 2_566 no
S5 Re5 Br Re2 46.0(2) . . 2_566 2_566 no
Re4 Re5 Br5 Re4 71.18(13) . . 2_566 2_565 no
Re4 Re5 Br5 Re6 0.07(15) . . 2_566 2_565 no
Re6 Re5 Br5 Re4 0.03(15) . . 2_566 2_565 no
Re6 Re5 Br5 Re6 -71.08(13) . . 2_566 2_565 no
S4 Re5 Br5 Re4 -52.46(18) . . 2_566 2_565 no
S4 Re5 Br5 Re6 -123.57(18) . . 2_566 2_565 no
Re4 Re6 S4 Re5 -1.26(19) . . . . no
Re4 Re6 S4 Re4 71.13(17) . . . 2_565 no
Re5 Re6 S4 Re4 72.39(15) . . . 2_565 no
Br1 Re6 S4 Re5 145.52(15) . . . . no
Br1 Re6 S4 Re4 -142.10(16) . . . 2_565 no
S5 Re6 S4 Re5 52.38(19) . . . . no
S5 Re6 S4 Re4 124.8(2) . . . 2_565 no
Re4 Re6 S4 Re5 -72.39(15) 2_565 . . . no
Re5 Re6 S4 Re5 -70.64(17) 2_565 . . . no
Re5 Re6 S4 Re4 1.8(2) 2_565 . . 2_565 no
Re4 Re6 S5 Re5 71.28(13) . . . . no
Re5 Re6 S5 Re4 -71.28(13) . . . . no
Br1 Re6 S5 Re4 145.02(15) . . . . no
Br1 Re6 S5 Re5 -143.70(15) . . . . no
S4 Re6 S5 Re4 -124.0(2) . . . . no
S4 Re6 S5 Re5 -52.7(2) . . . . no
Br5 Re6 S5 Re4 52.96(16) 1_554 . . . no
Br5 Re6 S5 Re5 124.24(16) 1_554 . . . no
Re4 Re6 S5 Re4 -70.59(16) 2_565 . . . no
Re4 Re6 S5 Re5 0.69(18) 2_565 . . . no
Re5 Re6 S5 Re4 -1.09(19) 2_565 . . . no
Re5 Re6 S5 Re5 70.19(16) 2_565 . . . no
Re4 Re6 Br5 Re5 -71.37(10) . . 1_554 2_565 no
Re5 Re6 Br5 Re4 1.10(14) . . 1_554 . no
Re5 Re6 Br5 Re5 -70.27(13) . . 1_554 2_565 no
Br1 Re6 Br5 Re4 -145.61(13) . . 1_554 . no
Br1 Re6 Br5 Re5 143.02(14) . . 1_554 2_565 no
S5 Re6 Br5 Re4 -52.45(18) . . 1_554 . no
S5 Re6 Br5 Re5 -123.82(19) . . 1_554 2_565 no
Re4 Re6 Br5 Re4 71.44(14) 2_565 . 1_554 . no
Re5 Re6 Br5 Re4 71.37(10) 2_565 . 1_554 . no
